data_4505961
loop_
_publ_author_name
'Sanphui, Palash'
'Bolla, Geetha'
'Nangia, Ashwini'

_publ_section_title
;
 High Solubility Piperazine Salts of the Nonsteroidal Anti-Inflammatory
 Drug (NSAID) Meclofenamic Acid
;
_journal_issue 4
_journal_name_full 'Crystal Growth &amp; Design'
_journal_page_first 2023
_journal_paper_doi 10.1021/cg300002p
_journal_volume 12
_journal_year 2012
_chemical_formula_sum 'C14 H10 Cl2 N O2'
_chemical_formula_weight 295.13
_chemical_name_systematic
; 
 ? 
;
_space_group_IT_number 2
_symmetry_cell_setting triclinic
_symmetry_space_group_name_Hall '-P 1'
_symmetry_space_group_name_H-M 'P -1'
_atom_sites_solution_hydrogens geom
_atom_sites_solution_primary direct
_atom_sites_solution_secondary difmap
_audit_creation_method SHELXL-97
_cell_angle_alpha 104.265(2)
_cell_angle_beta 103.337(2)
_cell_angle_gamma 91.569(2)
_cell_formula_units_Z 2
_cell_length_a 8.5209(11)
_cell_length_b 8.8775(11)
_cell_length_c 9.1986(12)
_cell_measurement_reflns_used 2877
_cell_measurement_temperature 100(2)
_cell_measurement_theta_max 25.89
_cell_measurement_theta_min 2.36
_cell_volume 653.56(15)
_computing_cell_refinement 'Bruker SMART'
_computing_data_collection 'Bruker SMART'
_computing_data_reduction 'Bruker SAINT'
_computing_molecular_graphics 'Bruker SHELXTL'
_computing_publication_material 'Bruker SHELXTL'
_computing_structure_refinement 'Bruker SHELXTL'
_computing_structure_solution 'Bruker SHELXTL'
_diffrn_ambient_temperature 100(2)
_diffrn_measured_fraction_theta_full 0.998
_diffrn_measured_fraction_theta_max 0.998
_diffrn_radiation_monochromator graphite
_diffrn_radiation_source 'fine-focus sealed tube'
_diffrn_radiation_type MoK\a
_diffrn_radiation_wavelength 0.71073
_diffrn_reflns_av_R_equivalents 0.0191
_diffrn_reflns_av_sigmaI/netI 0.0214
_diffrn_reflns_limit_h_max 9
_diffrn_reflns_limit_h_min -9
_diffrn_reflns_limit_k_max 10
_diffrn_reflns_limit_k_min -10
_diffrn_reflns_limit_l_max 10
_diffrn_reflns_limit_l_min -10
_diffrn_reflns_number 5863
_diffrn_reflns_theta_full 24.41
_diffrn_reflns_theta_max 24.41
_diffrn_reflns_theta_min 2.36
_exptl_absorpt_coefficient_mu 0.492
_exptl_absorpt_correction_T_max 0.9167
_exptl_absorpt_correction_T_min 0.8351
_exptl_absorpt_correction_type multi-scan
_exptl_absorpt_process_details SADABS
_exptl_crystal_density_diffrn 1.500
_exptl_crystal_density_method 'not measured'
_exptl_crystal_F_000 302
_exptl_crystal_size_max 0.38
_exptl_crystal_size_mid 0.23
_exptl_crystal_size_min 0.18
_refine_diff_density_max 0.474
_refine_diff_density_min -0.632
_refine_diff_density_rms 0.090
_refine_ls_extinction_method none
_refine_ls_goodness_of_fit_ref 1.209
_refine_ls_hydrogen_treatment mixed
_refine_ls_matrix_type full
_refine_ls_number_parameters 202
_refine_ls_number_reflns 2153
_refine_ls_number_restraints 1
_refine_ls_restrained_S_all 1.212
_refine_ls_R_factor_all 0.1165
_refine_ls_R_factor_gt 0.1106
_refine_ls_shift/su_max 0.000
_refine_ls_shift/su_mean 0.000
_refine_ls_structure_factor_coef Fsqd
_refine_ls_weighting_details 'calc w=1/[\s^2^(Fo^2^)+(0.0000P)^2^+4.7049P] where P=(Fo^2^+2Fc^2^)/3'
_refine_ls_weighting_scheme calc
_refine_ls_wR_factor_gt 0.2171
_refine_ls_wR_factor_ref 0.2193
_reflns_number_gt 1954
_reflns_number_total 2153
_reflns_threshold_expression >2sigma(I)
_cod_data_source_file cg300002p_si_006.cif
_cod_data_source_block MFA-100K
_cod_original_cell_volume 653.56(14)
_cod_original_sg_symbol_H-M P-1
_cod_database_code 4505961

loop_
_symmetry_equiv_pos_as_xyz
'x, y, z'
'-x, -y, -z'

loop_
_atom_site_label
_atom_site_type_symbol
_atom_site_fract_x
_atom_site_fract_y
_atom_site_fract_z
_atom_site_U_iso_or_equiv
_atom_site_adp_type
_atom_site_occupancy
_atom_site_symmetry_multiplicity
_atom_site_calc_flag
_atom_site_refinement_flags
Cl1 Cl 0.3416(3) 0.3841(3) 0.0241(4) 0.0971(11) Uani 1 1 d .
Cl2A Cl 0.0044(8) 0.7884(17) 0.325(2) 0.085(5) Uani 0.55(3) 1 d P
Cl2B Cl 0.0365(13) 0.7478(8) 0.4027(19) 0.055(3) Uani 0.45(3) 1 d P
O1 O 0.3984(5) 0.8845(5) 0.0650(5) 0.0366(11) Uani 1 1 d .
O2 O 0.6353(5) 1.0199(5) 0.1874(6) 0.0411(12) Uani 1 1 d .
N1 N 0.2767(7) 0.6874(6) 0.1989(7) 0.0360(13) Uani 1 1 d .
C2 C 0.5310(7) 0.8545(7) 0.3121(8) 0.0326(14) Uani 1 1 d .
C7 C 0.4148(7) 0.7409(6) 0.3174(8) 0.0328(15) Uani 1 1 d .
C1 C 0.5143(7) 0.9180(7) 0.1792(8) 0.0346(15) Uani 1 1 d .
C3 C 0.6647(8) 0.9050(7) 0.4375(8) 0.0370(16) Uani 1 1 d .
H3 H 0.7429 0.9812 0.4335 0.044 Uiso 1 1 calc R
C5 C 0.5723(8) 0.7358(8) 0.5713(8) 0.0393(16) Uani 1 1 d .
H5 H 0.5864 0.6954 0.6595 0.047 Uiso 1 1 calc R
C8 C 0.1677(7) 0.5633(7) 0.1914(7) 0.0315(14) Uani 1 1 d .
C6 C 0.4392(8) 0.6837(7) 0.4489(8) 0.0358(15) Uani 1 1 d .
H6 H 0.3619 0.6071 0.4539 0.043 Uiso 1 1 calc R
C4 C 0.6879(7) 0.8497(7) 0.5651(9) 0.0399(17) Uani 1 1 d .
H4 H 0.7802 0.8869 0.6489 0.048 Uiso 1 1 calc R
C13 C 0.1832(9) 0.4145(8) 0.1123(8) 0.0439(18) Uani 1 1 d .
C9 C 0.0436(9) 0.5833(10) 0.2634(10) 0.062(2) Uani 1 1 d .
C10 C -0.0668(10) 0.4570(14) 0.2544(11) 0.073(3) Uani 1 1 d .
C12 C 0.0765(12) 0.2891(9) 0.1013(12) 0.072(3) Uani 1 1 d .
C11 C -0.0442(11) 0.3159(13) 0.1738(12) 0.079(4) Uani 1 1 d D
H11 H -0.1168 0.2300 0.1672 0.095 Uiso 1 1 calc R
C14A C 0.060(3) 0.135(2) 0.022(3) 0.106(12) Uani 0.423(15) 1 d PD
H14B H 0.1628 0.0899 0.0478 0.159 Uiso 0.423(15) 1 calc PR
H14C H 0.0280 0.1260 -0.0892 0.159 Uiso 0.423(15) 1 calc PR
H14A H -0.0240 0.0794 0.0515 0.159 Uiso 0.423(15) 1 calc PR
C14 C -0.2027(18) 0.4610(19) 0.3204(18) 0.077(6) Uani 0.577(15) 1 d P
H14E H -0.2824 0.5238 0.2738 0.116 Uiso 0.577(15) 1 calc PR
H14F H -0.1673 0.5074 0.4323 0.116 Uiso 0.577(15) 1 calc PR
H14D H -0.2519 0.3546 0.3006 0.116 Uiso 0.577(15) 1 calc PR
H2 H 0.619(10) 1.064(10) 0.099(10) 0.08(3) Uiso 1 1 d .
H1 H 0.270(10) 0.721(10) 0.124(10) 0.06(3) Uiso 1 1 d .

loop_
_atom_site_aniso_label
_atom_site_aniso_U_11
_atom_site_aniso_U_22
_atom_site_aniso_U_33
_atom_site_aniso_U_23
_atom_site_aniso_U_13
_atom_site_aniso_U_12
Cl1 0.0831(18) 0.0754(18) 0.106(2) -0.0372(15) 0.0339(16) 0.0121(14)
Cl2A 0.049(3) 0.109(6) 0.080(8) -0.019(6) 0.024(3) 0.014(3)
Cl2B 0.049(4) 0.062(3) 0.058(6) 0.006(3) 0.029(4) 0.007(2)
O1 0.028(2) 0.033(2) 0.046(3) 0.006(2) 0.011(2) -0.0167(19)
O2 0.031(3) 0.032(2) 0.056(3) 0.007(2) 0.011(2) -0.019(2)
N1 0.027(3) 0.034(3) 0.050(4) 0.015(3) 0.011(3) -0.003(2)
C2 0.029(3) 0.022(3) 0.046(4) 0.004(3) 0.013(3) 0.003(3)
C7 0.026(3) 0.016(3) 0.057(4) 0.004(3) 0.015(3) -0.001(2)
C1 0.027(3) 0.024(3) 0.051(4) -0.001(3) 0.017(3) -0.007(3)
C3 0.028(3) 0.027(3) 0.052(4) 0.004(3) 0.010(3) -0.001(3)
C5 0.030(4) 0.035(4) 0.054(4) 0.015(3) 0.008(3) 0.002(3)
C8 0.023(3) 0.038(4) 0.032(3) 0.011(3) 0.005(3) -0.008(3)
C6 0.034(4) 0.025(3) 0.053(4) 0.012(3) 0.017(3) 0.003(3)
C4 0.020(3) 0.032(4) 0.060(5) 0.004(3) 0.005(3) -0.006(3)
C13 0.050(4) 0.026(3) 0.045(4) 0.005(3) -0.004(3) -0.003(3)
C9 0.040(4) 0.071(6) 0.063(5) -0.010(4) 0.020(4) -0.019(4)
C10 0.042(5) 0.115(9) 0.060(6) 0.026(6) 0.013(4) -0.040(5)
C12 0.070(6) 0.034(4) 0.090(7) 0.018(4) -0.021(5) -0.032(4)
C11 0.056(6) 0.092(8) 0.079(7) 0.059(6) -0.034(5) -0.054(6)
C14A 0.079(17) 0.020(11) 0.17(3) -0.017(13) -0.017(17) -0.006(10)
C14 0.064(10) 0.089(12) 0.065(10) -0.025(9) 0.043(8) -0.045(9)

loop_
_atom_type_symbol
_atom_type_description
_atom_type_scat_dispersion_real
_atom_type_scat_dispersion_imag
_atom_type_scat_source
C C 0.0033 0.0016 'International Tables Vol C Tables 4.2.6.8 and 6.1.1.4'
H H 0.0000 0.0000 'International Tables Vol C Tables 4.2.6.8 and 6.1.1.4'
N N 0.0061 0.0033 'International Tables Vol C Tables 4.2.6.8 and 6.1.1.4'
O O 0.0106 0.0060 'International Tables Vol C Tables 4.2.6.8 and 6.1.1.4'
Cl Cl 0.1484 0.1585 'International Tables Vol C Tables 4.2.6.8 and 6.1.1.4'

loop_
_geom_angle_atom_site_label_1
_geom_angle_atom_site_label_2
_geom_angle_atom_site_label_3
_geom_angle
Cl2B Cl2A C9 67.5(13)
Cl2A Cl2B C9 84.2(12)
C1 O2 H2 113(5)
C7 N1 C8 124.1(6)
C7 N1 H1 115(6)
C8 N1 H1 119(6)
C3 C2 C7 118.8(6)
C3 C2 C1 119.8(6)
C7 C2 C1 121.4(6)
N1 C7 C6 119.3(6)
N1 C7 C2 122.3(6)
C6 C7 C2 118.4(6)
O1 C1 O2 120.4(6)
O1 C1 C2 124.6(6)
O2 C1 C2 115.0(6)
C4 C3 C2 122.7(6)
C4 C3 H3 118.6
C2 C3 H3 118.6
C6 C5 C4 119.7(7)
C6 C5 H5 120.2
C4 C5 H5 120.2
C9 C8 C13 116.9(6)
C9 C8 N1 122.3(6)
C13 C8 N1 120.8(6)
C5 C6 C7 121.6(6)
C5 C6 H6 119.2
C7 C6 H6 119.2
C3 C4 C5 118.8(6)
C3 C4 H4 120.6
C5 C4 H4 120.6
C8 C13 C12 122.3(8)
C8 C13 Cl1 118.2(5)
C12 C13 Cl1 119.5(7)
C8 C9 C10 121.9(8)
C8 C9 Cl2B 122.3(6)
C10 C9 Cl2B 114.2(7)
C8 C9 Cl2A 112.8(8)
C10 C9 Cl2A 123.4(8)
Cl2B C9 Cl2A 28.3(3)
C11 C10 C9 117.5(8)
C11 C10 C14 114.5(10)
C9 C10 C14 128.0(12)
C11 C12 C14A 108.5(14)
C11 C12 C13 118.2(9)
C14A C12 C13 133.2(16)
C12 C11 C10 123.2(8)
C12 C11 H11 118.4
C10 C11 H11 118.4
C12 C14A H14B 109.5
C12 C14A H14C 109.5
H14B C14A H14C 109.5
C12 C14A H14A 109.5
H14B C14A H14A 109.5
H14C C14A H14A 109.5
C10 C14 H14E 109.5
C10 C14 H14F 109.5
H14E C14 H14F 109.5
C10 C14 H14D 109.5
H14E C14 H14D 109.5
H14F C14 H14D 109.5

loop_
_geom_bond_atom_site_label_1
_geom_bond_atom_site_label_2
_geom_bond_distance
Cl1 C13 1.724(8)
Cl2A Cl2B 0.873(10)
Cl2A C9 1.833(16)
Cl2B C9 1.702(11)
O1 C1 1.232(8)
O2 C1 1.329(7)
O2 H2 0.97(9)
N1 C7 1.386(9)
N1 C8 1.399(8)
N1 H1 0.81(8)
C2 C3 1.393(9)
C2 C7 1.412(8)
C2 C1 1.448(9)
C7 C6 1.398(9)
C3 C4 1.357(10)
C3 H3 0.9500
C5 C6 1.376(9)
C5 C4 1.412(9)
C5 H5 0.9500
C8 C9 1.365(10)
C8 C13 1.368(9)
C6 H6 0.9500
C4 H4 0.9500
C13 C12 1.386(10)
C9 C10 1.417(11)
C10 C11 1.334(14)
C10 C14 1.424(15)
C12 C11 1.345(15)
C12 C14A 1.367(19)
C11 H11 0.9500
C14A H14B 0.9800
C14A H14C 0.9800
C14A H14A 0.9800
C14 H14E 0.9800
C14 H14F 0.9800
C14 H14D 0.9800
